data_7160883
loop_
_publ_author_name
'Nur, Asadujjaman'
'Kar, Abhishek'
'Mandal, Kush'
'Sahoo, Raj Kamal'
'Jana, Umasish'

_publ_section_title
;
 FeCl<sub>3</sub> catalyzed synthesis of fluorene-C-9-linked furan hybrids
 from biphenyl-linked conjugated ene-yne-ketones.
;
_journal_issue 46
_journal_name_full 'Organic &amp; biomolecular chemistry'
_journal_page_first 10606
_journal_page_last 10616
_journal_paper_doi 10.1039/d5ob01258a
_journal_volume 23
_journal_year 2025
_chemical_formula_moiety 'C20 H16 O2'
_chemical_formula_sum 'C20 H16 O2'
_chemical_formula_weight 288.33
_space_group_crystal_system triclinic
_space_group_IT_number 2
_space_group_name_Hall '-P 1'
_space_group_name_H-M_alt 'P -1'
_atom_sites_solution_hydrogens geom
_atom_sites_solution_primary dual
_audit_creation_date 2023-11-07
_audit_creation_method
;
Olex2 1.3
(compiled 2020.11.12 svn.r5f609507 for OlexSys, GUI svn.r6408)
;
_audit_update_record
;
2025-01-31 deposited with the CCDC.	2025-11-04 downloaded from the CCDC.
;
_cell_angle_alpha 106.2860(10)
_cell_angle_beta 96.7910(10)
_cell_angle_gamma 101.9120(10)
_cell_formula_units_Z 2
_cell_length_a 5.1390(2)
_cell_length_b 12.3696(5)
_cell_length_c 12.8834(5)
_cell_measurement_reflns_used 9942
_cell_measurement_temperature 273.15
_cell_measurement_theta_max 33.57
_cell_measurement_theta_min 3.27
_cell_volume 755.53(5)
_computing_cell_refinement 'SAINT V8.38A (Bruker, 2018)'
_computing_data_reduction 'SAINT V8.38A (Bruker, 2018)'
_computing_molecular_graphics 'Olex2 1.3 (Dolomanov et al., 2009)'
_computing_publication_material 'Olex2 1.3 (Dolomanov et al., 2009)'
_computing_structure_refinement 'XL  (Sheldrick, 2008)'
_computing_structure_solution 'SHELXT 2014/5 (Sheldrick, 2014)'
_diffrn_ambient_temperature 273.15
_diffrn_measured_fraction_theta_full 0.989
_diffrn_measured_fraction_theta_max 0.921
_diffrn_measurement_device_type 'Bruker APEX-II CCD'
_diffrn_measurement_method '\f and \w scans'
_diffrn_radiation_type MoK\a
_diffrn_radiation_wavelength 0.71073
_diffrn_reflns_av_R_equivalents 0.0400
_diffrn_reflns_av_unetI/netI 0.0346
_diffrn_reflns_Laue_measured_fraction_full 0.989
_diffrn_reflns_Laue_measured_fraction_max 0.921
_diffrn_reflns_limit_h_max 7
_diffrn_reflns_limit_h_min -7
_diffrn_reflns_limit_k_max 18
_diffrn_reflns_limit_k_min -19
_diffrn_reflns_limit_l_max 19
_diffrn_reflns_limit_l_min -20
_diffrn_reflns_number 33271
_diffrn_reflns_point_group_measured_fraction_full 0.989
_diffrn_reflns_point_group_measured_fraction_max 0.921
_diffrn_reflns_theta_full 25.242
_diffrn_reflns_theta_max 33.577
_diffrn_reflns_theta_min 3.414
_diffrn_source_current 0.0
_diffrn_source_power 0.0
_diffrn_source_voltage 0.0
_diffrn_standards_number 0
_exptl_absorpt_coefficient_mu 0.081
_exptl_absorpt_correction_T_max 0.7466
_exptl_absorpt_correction_T_min 0.6973
_exptl_absorpt_correction_type multi-scan
_exptl_absorpt_process_details
;
SADABS-2016/2 (Bruker,2016/2) was used for absorption correction.
wR2(int) was 0.1468 before and 0.0559 after correction.
The Ratio of minimum to maximum transmission is 0.9340.
The \l/2 correction factor is Not present.
;
_exptl_crystal_colour 'clear light white'
_exptl_crystal_colour_lustre clear
_exptl_crystal_colour_modifier light
_exptl_crystal_colour_primary white
_exptl_crystal_density_diffrn 1.267
_exptl_crystal_description plate
_exptl_crystal_F_000 304
_exptl_crystal_size_max 0.2
_exptl_crystal_size_mid 0.2
_exptl_crystal_size_min 0.2
_refine_diff_density_max 0.278
_refine_diff_density_min -0.243
_refine_diff_density_rms 0.043
_refine_ls_extinction_method none
_refine_ls_goodness_of_fit_ref 1.172
_refine_ls_hydrogen_treatment constr
_refine_ls_matrix_type full
_refine_ls_number_parameters 201
_refine_ls_number_reflns 5472
_refine_ls_number_restraints 0
_refine_ls_restrained_S_all 1.172
_refine_ls_R_factor_all 0.1243
_refine_ls_R_factor_gt 0.0978
_refine_ls_shift/su_max 0.000
_refine_ls_shift/su_mean 0.000
_refine_ls_structure_factor_coef Fsqd
_refine_ls_weighting_details 'w=1/[\s^2^(Fo^2^)+(0.0436P)^2^+0.4823P] where P=(Fo^2^+2Fc^2^)/3'
_refine_ls_weighting_scheme calc
_refine_ls_wR_factor_gt 0.1837
_refine_ls_wR_factor_ref 0.1955
_reflns_Friedel_coverage 0.000
_reflns_number_gt 4218
_reflns_number_total 5472
_reflns_threshold_expression 'I > 2\s(I)'
_cod_data_source_file d5ob01258a2.cif
_cod_data_source_block anfinal
_cod_database_code 7160883
_shelx_shelxl_version_number 2016/6
_shelx_space_group_comment
;
The symmetry employed for this shelxl refinement is uniquely defined
by the following loop, which should always be used as a source of
symmetry information in preference to the above space-group names.
They are only intended as comments.
;
_olex2_refinement_description
;
1. Fixed Uiso
 At 1.2 times of:
  All C(H) groups
 At 1.5 times of:
  All C(H,H,H) groups
2.a Ternary CH refined with riding coordinates:
 C13(H13)
2.b Aromatic/amide H refined with riding coordinates:
 C15(H15), C9(H9), C10(H10), C12(H12), C11(H11), C1(H1), C2(H2), C4(H4), C3(H3)
2.c Idealised Me refined as rotating group:
 C18(H18A,H18B,H18C), C20(H20A,H20B,H20C)
;
_smtbx_masks_void_probe_radius 1.2
_smtbx_masks_void_truncation_radius 1.2
_olex2_submission_special_instructions 'No special instructions were received'

loop_
_space_group_symop_operation_xyz
'x, y, z'
'-x, -y, -z'

loop_
_atom_site_label
_atom_site_type_symbol
_atom_site_fract_x
_atom_site_fract_y
_atom_site_fract_z
_atom_site_U_iso_or_equiv
_atom_site_adp_type
_atom_site_occupancy
_atom_site_site_symmetry_order
_atom_site_calc_flag
_atom_site_refinement_flags_posn
_atom_site_refinement_flags_adp
_atom_site_refinement_flags_occupancy
_atom_site_disorder_assembly
_atom_site_disorder_group
O001 O 0.1443(3) 0.50225(10) 0.18351(10) 0.0384(3) Uani 1 1 d . . . . .
O002 O -0.1169(4) 0.13476(14) 0.06448(17) 0.0689(5) Uani 1 1 d . . . . .
C1 C 0.2364(5) 0.6379(2) 0.49203(18) 0.0555(6) Uani 1 1 d . . . . .
H1 H 0.249227 0.565961 0.498278 0.067 Uiso 1 1 calc R U . . .
C2 C 0.0995(5) 0.7051(3) 0.55964(19) 0.0671(7) Uani 1 1 d . . . . .
H2 H 0.021359 0.678408 0.612250 0.081 Uiso 1 1 calc R U . . .
C3 C 0.0781(5) 0.8116(3) 0.5494(2) 0.0700(8) Uani 1 1 d . . . . .
H3 H -0.014588 0.855537 0.595343 0.084 Uiso 1 1 calc R U . . .
C4 C 0.1923(5) 0.8537(2) 0.4722(2) 0.0589(6) Uani 1 1 d . . . . .
H4 H 0.176207 0.925076 0.465514 0.071 Uiso 1 1 calc R U . . .
C5 C 0.3534(4) 0.67983(17) 0.41528(15) 0.0408(4) Uani 1 1 d . . . . .
C6 C 0.3319(4) 0.78726(17) 0.40457(16) 0.0423(4) Uani 1 1 d . . . . .
C7 C 0.4758(4) 0.80905(15) 0.31813(16) 0.0397(4) Uani 1 1 d . . . . .
C8 C 0.5880(4) 0.71565(15) 0.27626(15) 0.0365(4) Uani 1 1 d . . . . .
C9 C 0.7461(4) 0.71652(18) 0.19695(17) 0.0459(5) Uani 1 1 d . . . . .
H9 H 0.822390 0.654741 0.170071 0.055 Uiso 1 1 calc R U . . .
C10 C 0.7891(5) 0.8114(2) 0.15807(19) 0.0534(5) Uani 1 1 d . . . . .
H10 H 0.897566 0.813702 0.105442 0.064 Uiso 1 1 calc R U . . .
C11 C 0.6726(5) 0.9024(2) 0.1966(2) 0.0570(6) Uani 1 1 d . . . . .
H11 H 0.699470 0.964306 0.168183 0.068 Uiso 1 1 calc R U . . .
C12 C 0.5164(5) 0.90273(18) 0.2771(2) 0.0516(5) Uani 1 1 d . . . . .
H12 H 0.439736 0.964546 0.303265 0.062 Uiso 1 1 calc R U . . .
C13 C 0.5152(4) 0.62433(15) 0.33355(15) 0.0382(4) Uani 1 1 d . . . . .
H13 H 0.681869 0.618043 0.374389 0.046 Uiso 1 1 calc R U . . .
C14 C 0.3644(4) 0.50639(15) 0.25900(14) 0.0363(4) Uani 1 1 d . . . . .
C15 C 0.3823(4) 0.39783(16) 0.25078(15) 0.0393(4) Uani 1 1 d . . . . .
H15 H 0.513175 0.376975 0.291991 0.047 Uiso 1 1 calc R U . . .
C16 C 0.1616(4) 0.31952(15) 0.16639(15) 0.0357(4) Uani 1 1 d . . . . .
C17 C 0.0241(4) 0.38754(15) 0.12776(14) 0.0355(4) Uani 1 1 d . . . . .
C18 C -0.2115(4) 0.36442(19) 0.03911(17) 0.0480(5) Uani 1 1 d . . . . .
H18A H -0.342291 0.403658 0.068406 0.072 Uiso 1 1 calc R U . . .
H18B H -0.292263 0.282222 0.010245 0.072 Uiso 1 1 calc R U . . .
H18C H -0.152513 0.392422 -0.018715 0.072 Uiso 1 1 calc R U . . .
C19 C 0.0934(4) 0.19100(16) 0.12720(18) 0.0444(4) Uani 1 1 d . . . . .
C20 C 0.2928(6) 0.1324(2) 0.1675(3) 0.0671(7) Uani 1 1 d . . . . .
H20A H 0.220757 0.049589 0.139406 0.101 Uiso 1 1 calc R U . . .
H20B H 0.326690 0.156848 0.246492 0.101 Uiso 1 1 calc R U . . .
H20C H 0.459069 0.153225 0.142408 0.101 Uiso 1 1 calc R U . . .

loop_
_atom_site_aniso_label
_atom_site_aniso_U_11
_atom_site_aniso_U_22
_atom_site_aniso_U_33
_atom_site_aniso_U_23
_atom_site_aniso_U_13
_atom_site_aniso_U_12
O001 0.0434(7) 0.0300(6) 0.0380(6) 0.0094(5) -0.0041(5) 0.0091(5)
O002 0.0620(10) 0.0374(8) 0.0904(13) 0.0064(8) 0.0020(9) 0.0014(7)
C1 0.0592(13) 0.0600(13) 0.0383(10) 0.0147(9) -0.0001(9) 0.0015(10)
C2 0.0625(15) 0.0859(19) 0.0375(11) 0.0099(12) 0.0100(10) -0.0022(13)
C3 0.0594(15) 0.0790(18) 0.0517(13) -0.0073(12) 0.0159(11) 0.0098(13)
C4 0.0569(13) 0.0507(12) 0.0582(13) -0.0009(10) 0.0129(11) 0.0142(10)
C5 0.0406(9) 0.0409(9) 0.0308(8) 0.0047(7) -0.0039(7) 0.0034(7)
C6 0.0402(9) 0.0375(9) 0.0391(9) 0.0016(7) 0.0007(7) 0.0060(7)
C7 0.0373(9) 0.0312(8) 0.0432(10) 0.0063(7) -0.0009(7) 0.0046(7)
C8 0.0329(8) 0.0322(8) 0.0377(9) 0.0064(7) -0.0024(7) 0.0053(6)
C9 0.0422(10) 0.0439(10) 0.0458(10) 0.0070(8) 0.0049(8) 0.0100(8)
C10 0.0479(11) 0.0574(13) 0.0501(12) 0.0175(10) 0.0089(9) 0.0019(10)
C11 0.0557(13) 0.0452(11) 0.0671(15) 0.0261(11) 0.0034(11) -0.0007(10)
C12 0.0526(12) 0.0347(9) 0.0652(14) 0.0147(9) 0.0054(10) 0.0105(8)
C13 0.0398(9) 0.0347(8) 0.0357(9) 0.0083(7) -0.0036(7) 0.0095(7)
C14 0.0399(9) 0.0347(8) 0.0329(8) 0.0114(7) -0.0004(7) 0.0098(7)
C15 0.0442(10) 0.0367(9) 0.0394(9) 0.0150(7) 0.0032(7) 0.0139(7)
C16 0.0412(9) 0.0305(8) 0.0364(8) 0.0106(6) 0.0107(7) 0.0090(7)
C17 0.0381(9) 0.0315(8) 0.0339(8) 0.0083(6) 0.0058(7) 0.0053(6)
C18 0.0447(10) 0.0464(11) 0.0448(11) 0.0097(9) -0.0033(8) 0.0070(8)
C19 0.0516(11) 0.0318(9) 0.0530(11) 0.0137(8) 0.0217(9) 0.0099(8)
C20 0.0695(16) 0.0395(11) 0.099(2) 0.0253(12) 0.0178(15) 0.0219(11)

loop_
_atom_type_symbol
_atom_type_description
_atom_type_scat_dispersion_real
_atom_type_scat_dispersion_imag
_atom_type_scat_source
C C 0.0033 0.0016 'International Tables Vol C Tables 4.2.6.8 and 6.1.1.4'
H H 0.0000 0.0000 'International Tables Vol C Tables 4.2.6.8 and 6.1.1.4'
O O 0.0106 0.0060 'International Tables Vol C Tables 4.2.6.8 and 6.1.1.4'

loop_
_geom_angle_atom_site_label_1
_geom_angle_atom_site_label_2
_geom_angle_atom_site_label_3
_geom_angle
_geom_angle_site_symmetry_1
_geom_angle_site_symmetry_3
_geom_angle_publ_flag
C17 O001 C14 107.43(13) . . ?
C2 C1 H1 120.7 . . ?
C5 C1 H1 120.7 . . ?
C5 C1 C2 118.7(2) . . ?
C1 C2 H2 119.7 . . ?
C3 C2 C1 120.6(2) . . ?
C3 C2 H2 119.7 . . ?
C2 C3 H3 119.5 . . ?
C4 C3 C2 121.1(2) . . ?
C4 C3 H3 119.5 . . ?
C3 C4 H4 120.6 . . ?
C3 C4 C6 118.8(2) . . ?
C6 C4 H4 120.6 . . ?
C1 C5 C6 120.9(2) . . ?
C1 C5 C13 128.8(2) . . ?
C6 C5 C13 110.27(17) . . ?
C4 C6 C5 120.0(2) . . ?
C4 C6 C7 131.3(2) . . ?
C5 C6 C7 108.72(17) . . ?
C8 C7 C6 108.90(17) . . ?
C12 C7 C6 131.27(19) . . ?
C12 C7 C8 119.8(2) . . ?
C7 C8 C13 110.05(17) . . ?
C9 C8 C7 120.92(18) . . ?
C9 C8 C13 129.00(17) . . ?
C8 C9 H9 120.6 . . ?
C8 C9 C10 118.7(2) . . ?
C10 C9 H9 120.6 . . ?
C9 C10 H10 119.6 . . ?
C11 C10 C9 120.8(2) . . ?
C11 C10 H10 119.6 . . ?
C10 C11 H11 119.6 . . ?
C10 C11 C12 120.8(2) . . ?
C12 C11 H11 119.6 . . ?
C7 C12 H12 120.5 . . ?
C11 C12 C7 118.9(2) . . ?
C11 C12 H12 120.5 . . ?
C5 C13 C8 102.04(15) . . ?
C5 C13 H13 108.8 . . ?
C8 C13 H13 108.8 . . ?
C14 C13 C5 113.16(16) . . ?
C14 C13 C8 114.97(15) . . ?
C14 C13 H13 108.8 . . ?
O001 C14 C13 116.08(15) . . ?
C15 C14 O001 109.40(15) . . ?
C15 C14 C13 134.40(17) . . ?
C14 C15 H15 126.3 . . ?
C14 C15 C16 107.35(16) . . ?
C16 C15 H15 126.3 . . ?
C15 C16 C19 128.02(17) . . ?
C17 C16 C15 106.21(15) . . ?
C17 C16 C19 125.76(18) . . ?
O001 C17 C18 115.84(16) . . ?
C16 C17 O001 109.60(15) . . ?
C16 C17 C18 134.51(17) . . ?
C17 C18 H18A 109.5 . . ?
C17 C18 H18B 109.5 . . ?
C17 C18 H18C 109.5 . . ?
H18A C18 H18B 109.5 . . ?
H18A C18 H18C 109.5 . . ?
H18B C18 H18C 109.5 . . ?
O002 C19 C16 121.3(2) . . ?
O002 C19 C20 121.05(19) . . ?
C16 C19 C20 117.66(19) . . ?
C19 C20 H20A 109.5 . . ?
C19 C20 H20B 109.5 . . ?
C19 C20 H20C 109.5 . . ?
H20A C20 H20B 109.5 . . ?
H20A C20 H20C 109.5 . . ?
H20B C20 H20C 109.5 . . ?

loop_
_geom_bond_atom_site_label_1
_geom_bond_atom_site_label_2
_geom_bond_distance
_geom_bond_site_symmetry_2
_geom_bond_publ_flag
O001 C14 1.384(2) . ?
O001 C17 1.368(2) . ?
O002 C19 1.213(3) . ?
C1 H1 0.9300 . ?
C1 C2 1.388(4) . ?
C2 H2 0.9300 . ?
C2 C3 1.385(4) . ?
C3 H3 0.9300 . ?
C4 C3 1.381(4) . ?
C4 H4 0.9300 . ?
C5 C1 1.381(3) . ?
C5 C6 1.399(3) . ?
C6 C4 1.393(3) . ?
C7 C6 1.463(3) . ?
C7 C12 1.392(3) . ?
C8 C7 1.399(3) . ?
C8 C9 1.380(3) . ?
C8 C13 1.523(3) . ?
C9 H9 0.9300 . ?
C9 C10 1.388(3) . ?
C10 H10 0.9300 . ?
C10 C11 1.382(3) . ?
C11 H11 0.9300 . ?
C12 C11 1.383(3) . ?
C12 H12 0.9300 . ?
C13 C5 1.520(3) . ?
C13 H13 0.9800 . ?
C14 C13 1.491(2) . ?
C14 C15 1.340(2) . ?
C15 H15 0.9300 . ?
C15 C16 1.439(3) . ?
C16 C17 1.361(2) . ?
C16 C19 1.478(2) . ?
C17 C18 1.483(3) . ?
C18 H18A 0.9600 . ?
C18 H18B 0.9600 . ?
C18 H18C 0.9600 . ?
C19 C20 1.496(3) . ?
C20 H20A 0.9600 . ?
C20 H20B 0.9600 . ?
C20 H20C 0.9600 . ?

loop_
_geom_torsion_atom_site_label_1
_geom_torsion_atom_site_label_2
_geom_torsion_atom_site_label_3
_geom_torsion_atom_site_label_4
_geom_torsion
_geom_torsion_site_symmetry_1
_geom_torsion_site_symmetry_2
_geom_torsion_site_symmetry_3
_geom_torsion_site_symmetry_4
_geom_torsion_publ_flag
O001 C14 C13 C5 68.2(2) . . . . ?
O001 C14 C13 C8 -48.5(2) . . . . ?
O001 C14 C15 C16 -0.5(2) . . . . ?
C1 C2 C3 C4 -0.1(4) . . . . ?
C1 C5 C6 C4 0.3(3) . . . . ?
C1 C5 C6 C7 179.60(17) . . . . ?
C5 C1 C2 C3 0.7(4) . . . . ?
C5 C6 C4 C3 0.3(3) . . . . ?
C6 C4 C3 C2 -0.4(4) . . . . ?
C6 C5 C1 C2 -0.8(3) . . . . ?
C6 C7 C12 C11 177.4(2) . . . . ?
C7 C6 C4 C3 -178.8(2) . . . . ?
C7 C8 C9 C10 -0.9(3) . . . . ?
C7 C8 C13 C5 -1.41(18) . . . . ?
C7 C8 C13 C14 121.48(17) . . . . ?
C7 C12 C11 C10 -0.6(3) . . . . ?
C8 C7 C6 C4 178.6(2) . . . . ?
C8 C7 C6 C5 -0.5(2) . . . . ?
C8 C7 C12 C11 -1.3(3) . . . . ?
C8 C9 C10 C11 -1.0(3) . . . . ?
C8 C13 C5 C1 -178.93(19) . . . . ?
C8 C13 C5 C6 1.07(19) . . . . ?
C9 C8 C7 C6 -176.90(17) . . . . ?
C9 C8 C7 C12 2.0(3) . . . . ?
C9 C8 C13 C5 176.55(18) . . . . ?
C9 C8 C13 C14 -60.6(3) . . . . ?
C9 C10 C11 C12 1.8(4) . . . . ?
C12 C7 C6 C4 -0.2(4) . . . . ?
C12 C7 C6 C5 -179.3(2) . . . . ?
C13 C5 C1 C2 179.19(19) . . . . ?
C13 C5 C6 C4 -179.68(18) . . . . ?
C13 C5 C6 C7 -0.4(2) . . . . ?
C13 C8 C7 C6 1.3(2) . . . . ?
C13 C8 C7 C12 -179.80(17) . . . . ?
C13 C8 C9 C10 -178.66(18) . . . . ?
C13 C14 C15 C16 175.3(2) . . . . ?
C14 O001 C17 C16 0.3(2) . . . . ?
C14 O001 C17 C18 -177.60(16) . . . . ?
C14 C13 C5 C1 57.0(3) . . . . ?
C14 C13 C5 C6 -123.04(17) . . . . ?
C14 C15 C16 C17 0.6(2) . . . . ?
C14 C15 C16 C19 -179.70(19) . . . . ?
C15 C14 C13 C5 -107.3(3) . . . . ?
C15 C14 C13 C8 136.0(2) . . . . ?
C15 C16 C17 O001 -0.6(2) . . . . ?
C15 C16 C17 C18 176.8(2) . . . . ?
C15 C16 C19 O002 171.2(2) . . . . ?
C15 C16 C19 C20 -8.9(3) . . . . ?
C17 O001 C14 C13 -176.48(16) . . . . ?
C17 O001 C14 C15 0.1(2) . . . . ?
C17 C16 C19 O002 -9.2(3) . . . . ?
C17 C16 C19 C20 170.7(2) . . . . ?
C19 C16 C17 O001 179.77(17) . . . . ?
C19 C16 C17 C18 -2.9(3) . . . . ?
